data_4062199
_journal_name_full Organometallics
_journal_year 2003
_chemical_formula_sum 'C31 H46 Fe P2 Pt Si'
_chemical_formula_weight 759.65
_space_group_IT_number 14
_symmetry_cell_setting monoclinic
_symmetry_space_group_name_Hall '-P 2yn'
_symmetry_space_group_name_H-M 'P 1 21/n 1'
_cell_angle_alpha 90.00
_cell_angle_beta 90.7320(18)
_cell_angle_gamma 90.00
_cell_formula_units_Z 4
_cell_length_a 10.3650(3)
_cell_length_b 20.3410(7)
_cell_length_c 15.1410(6)
_cell_measurement_temperature 150(2)
_cell_volume 3191.98(19)
_diffrn_ambient_temperature 150(2)
_exptl_crystal_density_diffrn 1.581
_cod_depositor_comments
;
The following automatic conversions were performed:
'_symmetry_cell_setting' value 'Monoclinic' changed to 'monoclinic'
according to '/home/saulius/struct/CIF-dictionaries/cif_core.dic'
dictionary named 'cif_core.dic' version 2.4.1 from 2010-06-29.

Automatic conversion script
Id: cif_fix_enum 1527 2010-12-29 10:47:43Z saulius 
;
_cod_original_sg_symbol_H-M 'P 21/n'
_cod_database_code 4062199

loop_
_symmetry_equiv_pos_as_xyz
'x, y, z'
'-x+1/2, y+1/2, -z+1/2'
'-x, -y, -z'
'x-1/2, -y-1/2, z-1/2'

loop_
_atom_site_label
_atom_site_type_symbol
_atom_site_fract_x
_atom_site_fract_y
_atom_site_fract_z
_atom_site_U_iso_or_equiv
_atom_site_adp_type
_atom_site_occupancy
_atom_site_symmetry_multiplicity
_atom_site_calc_flag
_atom_site_refinement_flags
_atom_site_disorder_assembly
_atom_site_disorder_group
Pt1 Pt 0.71017(3) 0.329217(15) 0.73897(2) 0.03686(13) Uani 1 1 d . . .
Fe1 Fe 0.69468(11) 0.39949(6) 0.51181(8) 0.0464(3) Uani 1 1 d . . .
P1 P 0.64229(18) 0.24591(11) 0.82900(14) 0.0397(5) Uani 1 1 d . . .
P2 P 0.89228(18) 0.37380(11) 0.81728(15) 0.0406(5) Uani 1 1 d . . .
Si1 Si 0.5208(2) 0.32324(12) 0.64902(16) 0.0426(6) Uani 1 1 d . . .
C1 C 0.5405(7) 0.3417(4) 0.5289(6) 0.044(2) Uani 1 1 d . . .
C2 C 0.5040(8) 0.4031(5) 0.4866(6) 0.053(2) Uani 1 1 d . . .
H2A H 0.4432 0.4363 0.5116 0.064 Uiso 1 1 calc R . .
C3 C 0.5699(8) 0.4098(5) 0.4060(6) 0.056(2) Uani 1 1 d . . .
H3A H 0.5649 0.4482 0.3648 0.067 Uiso 1 1 calc R . .
C4 C 0.6467(9) 0.3530(5) 0.3952(6) 0.060(3) Uani 1 1 d . . .
H4A H 0.7063 0.3442 0.3452 0.072 Uiso 1 1 calc R . .
C5 C 0.6283(8) 0.3119(5) 0.4696(6) 0.052(2) Uani 1 1 d . . .
H5A H 0.6726 0.2689 0.4798 0.063 Uiso 1 1 calc R . .
C6 C 0.7670(7) 0.3937(4) 0.6413(6) 0.044(2) Uani 1 1 d . . .
C7 C 0.7302(8) 0.4599(4) 0.6163(6) 0.051(2) Uani 1 1 d . . .
H7A H 0.6640 0.4873 0.6468 0.061 Uiso 1 1 calc R . .
C8 C 0.8033(8) 0.4803(5) 0.5414(6) 0.057(2) Uani 1 1 d . . .
H8A H 0.7958 0.5239 0.5114 0.068 Uiso 1 1 calc R . .
C9 C 0.8819(8) 0.4293(5) 0.5148(6) 0.055(2) Uani 1 1 d . . .
H9A H 0.9427 0.4297 0.4641 0.066 Uiso 1 1 calc R . .
C10 C 0.8623(7) 0.3766(5) 0.5754(6) 0.047(2) Uani 1 1 d . . .
H10A H 0.9061 0.3329 0.5716 0.056 Uiso 1 1 calc R . .
C11 C 0.4226(7) 0.2459(4) 0.6464(5) 0.043(2) Uani 1 1 d . . .
C12 C 0.3578(7) 0.1962(5) 0.6476(5) 0.043(2) Uani 1 1 d . . .
C13 C 0.2782(8) 0.1385(4) 0.6507(5) 0.0418(19) Uani 1 1 d . . .
C14 C 0.3220(9) 0.0820(5) 0.6877(8) 0.068(3) Uani 1 1 d . . .
H14A H 0.4064 0.0804 0.7128 0.081 Uiso 1 1 calc R . .
C15 C 0.2437(11) 0.0261(5) 0.6892(9) 0.085(4) Uani 1 1 d . . .
H15A H 0.2747 -0.0132 0.7159 0.102 Uiso 1 1 calc R . .
C16 C 0.1219(10) 0.0278(5) 0.6521(8) 0.070(3) Uani 1 1 d . . .
H16A H 0.0704 -0.0108 0.6502 0.084 Uiso 1 1 calc R . .
C17 C 0.0755(10) 0.0854(6) 0.6179(7) 0.069(3) Uani 1 1 d . . .
H17A H -0.0099 0.0875 0.5946 0.083 Uiso 1 1 calc R . .
C18 C 0.1527(9) 0.1403(5) 0.6175(6) 0.059(3) Uani 1 1 d . . .
H18A H 0.1196 0.1803 0.5940 0.071 Uiso 1 1 calc R . .
C19 C 0.4064(8) 0.3875(5) 0.6918(6) 0.054(2) Uani 1 1 d . . .
H19A H 0.3335 0.3924 0.6505 0.081 Uiso 1 1 calc R . .
H19B H 0.4517 0.4296 0.6976 0.081 Uiso 1 1 calc R . .
H19C H 0.3745 0.3740 0.7497 0.081 Uiso 1 1 calc R . .
C20 C 0.7299(7) 0.2314(4) 0.9329(6) 0.045(2) Uani 1 1 d . . .
H20A H 0.8209 0.2217 0.9187 0.054 Uiso 1 1 calc R . .
H20B H 0.7291 0.2727 0.9674 0.054 Uiso 1 1 calc R . .
C21 C 0.6808(9) 0.1763(5) 0.9920(7) 0.063(3) Uani 1 1 d . . .
H21A H 0.7360 0.1731 1.0449 0.094 Uiso 1 1 calc R . .
H21B H 0.6829 0.1346 0.9597 0.094 Uiso 1 1 calc R . .
H21C H 0.5920 0.1859 1.0094 0.094 Uiso 1 1 calc R . .
C22 C 0.4750(7) 0.2490(5) 0.8644(5) 0.044(2) Uani 1 1 d . . .
H22A H 0.4179 0.2513 0.8115 0.053 Uiso 1 1 calc R . .
H22B H 0.4545 0.2079 0.8963 0.053 Uiso 1 1 calc R . .
C23 C 0.4465(9) 0.3077(6) 0.9244(7) 0.066(3) Uani 1 1 d . . .
H23A H 0.3556 0.3067 0.9414 0.100 Uiso 1 1 calc R . .
H23B H 0.4644 0.3486 0.8928 0.100 Uiso 1 1 calc R . .
H23C H 0.5013 0.3052 0.9775 0.100 Uiso 1 1 calc R . .
C24 C 0.6552(8) 0.1668(5) 0.7749(7) 0.055(2) Uani 1 1 d . . .
H24A H 0.6249 0.1322 0.8156 0.067 Uiso 1 1 calc R . .
H24B H 0.5979 0.1664 0.7221 0.067 Uiso 1 1 calc R . .
C25 C 0.7935(10) 0.1506(6) 0.7466(10) 0.094(4) Uani 1 1 d . . .
H25A H 0.7949 0.1071 0.7188 0.141 Uiso 1 1 calc R . .
H25B H 0.8508 0.1507 0.7986 0.141 Uiso 1 1 calc R . .
H25C H 0.8228 0.1837 0.7043 0.141 Uiso 1 1 calc R . .
C26 C 1.0426(7) 0.3654(5) 0.7561(6) 0.050(2) Uani 1 1 d . . .
H26A H 1.0329 0.3878 0.6983 0.061 Uiso 1 1 calc R . .
H26B H 1.1130 0.3876 0.7894 0.061 Uiso 1 1 calc R . .
C27 C 1.0792(9) 0.2949(5) 0.7410(7) 0.066(3) Uani 1 1 d . . .
H27A H 1.1601 0.2930 0.7083 0.099 Uiso 1 1 calc R . .
H27B H 1.0108 0.2729 0.7068 0.099 Uiso 1 1 calc R . .
H27C H 1.0906 0.2727 0.7980 0.099 Uiso 1 1 calc R . .
C28 C 0.8696(8) 0.4626(4) 0.8281(6) 0.050(2) Uani 1 1 d . . .
H28A H 0.9487 0.4822 0.8542 0.060 Uiso 1 1 calc R . .
H28B H 0.8563 0.4819 0.7687 0.060 Uiso 1 1 calc R . .
C29 C 0.7555(10) 0.4796(5) 0.8854(8) 0.073(3) Uani 1 1 d . . .
H29A H 0.7468 0.5275 0.8892 0.109 Uiso 1 1 calc R . .
H29B H 0.7691 0.4615 0.9447 0.109 Uiso 1 1 calc R . .
H29C H 0.6766 0.4609 0.8593 0.109 Uiso 1 1 calc R . .
C30 C 0.9427(8) 0.3508(5) 0.9296(6) 0.048(2) Uani 1 1 d . . .
H30A H 0.8664 0.3544 0.9680 0.057 Uiso 1 1 calc R . .
H30B H 0.9682 0.3039 0.9287 0.057 Uiso 1 1 calc R . .
C31 C 1.0524(9) 0.3895(5) 0.9730(7) 0.067(3) Uani 1 1 d . . .
H31A H 1.0692 0.3722 1.0325 0.101 Uiso 1 1 calc R . .
H31B H 1.0281 0.4360 0.9770 0.101 Uiso 1 1 calc R . .
H31C H 1.1304 0.3852 0.9375 0.101 Uiso 1 1 calc R . .

loop_
_atom_site_aniso_label
_atom_site_aniso_U_11
_atom_site_aniso_U_22
_atom_site_aniso_U_33
_atom_site_aniso_U_23
_atom_site_aniso_U_13
_atom_site_aniso_U_12
Pt1 0.02461(16) 0.0388(2) 0.0473(2) -0.00121(16) 0.00408(11) -0.00395(13)
Fe1 0.0315(6) 0.0477(8) 0.0601(8) 0.0111(6) 0.0009(5) -0.0058(5)
P1 0.0283(9) 0.0429(13) 0.0481(12) -0.0003(10) 0.0033(9) -0.0029(9)
P2 0.0256(9) 0.0425(13) 0.0537(13) -0.0005(10) -0.0009(9) -0.0047(9)
Si1 0.0275(10) 0.0473(15) 0.0532(14) -0.0010(11) 0.0026(10) -0.0024(10)
C1 0.031(4) 0.048(5) 0.054(5) 0.000(4) 0.003(4) -0.012(4)
C2 0.030(4) 0.062(6) 0.067(6) 0.000(5) -0.017(4) -0.001(4)
C3 0.043(5) 0.062(7) 0.063(6) 0.017(5) 0.001(4) -0.013(5)
C4 0.054(6) 0.072(7) 0.055(6) 0.001(5) 0.010(5) -0.012(5)
C5 0.040(5) 0.059(6) 0.058(6) 0.000(5) 0.005(4) -0.004(4)
C6 0.023(4) 0.039(5) 0.071(6) -0.004(4) -0.006(4) -0.004(3)
C7 0.033(4) 0.040(5) 0.078(6) -0.007(5) -0.013(4) -0.007(4)
C8 0.045(5) 0.052(6) 0.072(6) 0.015(5) -0.003(5) -0.016(5)
C9 0.031(4) 0.068(7) 0.065(6) 0.022(5) 0.002(4) -0.009(4)
C10 0.029(4) 0.057(6) 0.055(5) 0.015(4) 0.006(4) -0.006(4)
C11 0.033(4) 0.056(6) 0.041(4) -0.002(4) 0.003(3) -0.006(4)
C12 0.030(4) 0.057(6) 0.041(4) -0.006(4) 0.002(3) -0.006(4)
C13 0.045(5) 0.032(5) 0.049(5) -0.005(4) 0.011(4) -0.005(4)
C14 0.036(5) 0.055(7) 0.112(9) 0.000(6) 0.003(5) -0.003(4)
C15 0.063(7) 0.043(7) 0.150(12) 0.012(7) 0.014(7) 0.008(5)
C16 0.055(6) 0.057(7) 0.098(8) -0.007(6) 0.018(6) -0.022(5)
C17 0.056(6) 0.069(8) 0.082(7) 0.013(6) -0.002(5) -0.024(6)
C18 0.058(6) 0.065(7) 0.053(5) 0.018(5) -0.013(5) -0.013(5)
C19 0.037(4) 0.060(6) 0.065(6) 0.002(5) 0.003(4) -0.005(4)
C20 0.033(4) 0.043(5) 0.058(5) 0.005(4) 0.000(4) -0.008(4)
C21 0.053(5) 0.067(7) 0.069(6) 0.024(5) -0.014(5) -0.011(5)
C22 0.029(4) 0.065(6) 0.038(4) 0.009(4) 0.003(3) -0.003(4)
C23 0.043(5) 0.093(8) 0.063(6) -0.012(6) 0.005(5) 0.002(5)
C24 0.040(5) 0.059(6) 0.068(6) -0.002(5) 0.000(4) -0.007(4)
C25 0.062(7) 0.075(8) 0.145(12) -0.042(8) 0.018(8) 0.001(6)
C26 0.028(4) 0.064(6) 0.060(5) 0.005(5) 0.006(4) -0.009(4)
C27 0.041(5) 0.070(7) 0.087(8) 0.003(6) 0.011(5) 0.011(5)
C28 0.045(5) 0.042(5) 0.064(6) -0.004(4) -0.001(4) -0.008(4)
C29 0.063(6) 0.050(6) 0.105(9) -0.009(6) -0.002(6) 0.012(5)
C30 0.038(4) 0.055(6) 0.051(5) 0.005(4) -0.005(4) -0.010(4)
C31 0.056(6) 0.072(7) 0.074(7) 0.006(6) -0.015(5) -0.021(5)

loop_
_geom_bond_atom_site_label_1
_geom_bond_atom_site_label_2
_geom_bond_distance
_geom_bond_site_symmetry_2
_geom_bond_publ_flag
Pt1 C6 2.068(9) . ?
Pt1 P1 2.291(2) . ?
Pt1 Si1 2.378(2) . ?
Pt1 P2 2.395(2) . ?
Fe1 C1 2.003(8) . ?
Fe1 C2 2.010(8) . ?
Fe1 C5 2.010(10) . ?
Fe1 C10 2.029(8) . ?
Fe1 C9 2.033(8) . ?
Fe1 C7 2.033(9) . ?
Fe1 C8 2.038(9) . ?
Fe1 C3 2.057(9) . ?
Fe1 C4 2.058(10) . ?
Fe1 C6 2.094(9) . ?
P1 C24 1.811(10) . ?
P1 C22 1.823(7) . ?
P1 C20 1.830(8) . ?
P2 C28 1.829(9) . ?
P2 C26 1.831(8) . ?
P2 C30 1.833(8) . ?
Si1 C1 1.871(9) . ?
Si1 C11 1.874(9) . ?
Si1 C19 1.886(9) . ?
C1 C5 1.421(12) . ?
C1 C2 1.451(12) . ?
C2 C3 1.414(13) . ?
C3 C4 1.414(14) . ?
C4 C5 1.417(13) . ?
C6 C7 1.449(12) . ?
C6 C10 1.456(11) . ?
C7 C8 1.434(13) . ?
C8 C9 1.382(13) . ?
C9 C10 1.426(12) . ?
C11 C12 1.214(11) . ?
C12 C13 1.436(11) . ?
C13 C14 1.354(13) . ?
C13 C18 1.389(12) . ?
C14 C15 1.398(14) . ?
C15 C16 1.376(15) . ?
C16 C17 1.366(14) . ?
C17 C18 1.374(13) . ?
C20 C21 1.525(11) . ?
C22 C23 1.532(13) . ?
C24 C25 1.537(13) . ?
C26 C27 1.503(14) . ?
C28 C29 1.516(13) . ?
C30 C31 1.525(11) . ?
